data_4505419
loop_
_publ_author_name
'Ma, Bao-Qing'
'Coppens, Philip'

_publ_section_title
;
 Variable Conformation of Benzophenone in a Series of Resorcinarene-Based
 Supramolecular Frameworks
;
_journal_issue 6
_journal_name_full 'Crystal Growth &amp; Design'
_journal_page_first 1377
_journal_paper_doi 10.1021/cg0499562
_journal_volume 4
_journal_year 2004
_chemical_formula_sum 'C69 H61 N4 O9'
_chemical_formula_weight 1090.22
_chemical_name_systematic
; 
 ? 
;
_space_group_IT_number 2
_symmetry_cell_setting triclinic
_symmetry_space_group_name_Hall '-P 1'
_symmetry_space_group_name_H-M 'P -1'
_atom_sites_solution_hydrogens geom
_atom_sites_solution_primary direct
_atom_sites_solution_secondary difmap
_audit_creation_method SHELXL-97
_cell_angle_alpha 99.954(13)
_cell_angle_beta 93.399(12)
_cell_angle_gamma 100.875(13)
_cell_formula_units_Z 2
_cell_length_a 13.351(5)
_cell_length_b 14.049(5)
_cell_length_c 16.710(5)
_cell_measurement_temperature 90(1)
_cell_volume 3017.9(18)
_computing_cell_refinement SMART
_computing_data_collection SMART
_computing_data_reduction SAINT
_computing_molecular_graphics XP
_computing_publication_material XCIF
_computing_structure_refinement 'SHELXL-97 (Sheldrick, 1997)'
_computing_structure_solution 'SHELXS-97 (Sheldrick, 1990)'
_diffrn_ambient_temperature 90(1)
_diffrn_measured_fraction_theta_full 0.990
_diffrn_measured_fraction_theta_max 0.990
_diffrn_measurement_device_type 'SMART CCD 1000'
_diffrn_radiation_monochromator graphite
_diffrn_radiation_source 'fine-focus sealed tube'
_diffrn_radiation_type MoK\a
_diffrn_radiation_wavelength 0.71073
_diffrn_reflns_av_R_equivalents 0.1433
_diffrn_reflns_av_sigmaI/netI 0.1574
_diffrn_reflns_limit_h_max 15
_diffrn_reflns_limit_h_min -15
_diffrn_reflns_limit_k_max 16
_diffrn_reflns_limit_k_min -16
_diffrn_reflns_limit_l_max 19
_diffrn_reflns_limit_l_min -19
_diffrn_reflns_number 27734
_diffrn_reflns_theta_full 25.00
_diffrn_reflns_theta_max 25.00
_diffrn_reflns_theta_min 1.50
_exptl_absorpt_coefficient_mu 0.080
_exptl_crystal_colour yellow
_exptl_crystal_density_diffrn 1.200
_exptl_crystal_density_method 'not measured'
_exptl_crystal_description prismatic
_exptl_crystal_F_000 1150
_exptl_crystal_size_max 0.28
_exptl_crystal_size_mid 0.20
_exptl_crystal_size_min 0.12
_refine_diff_density_max 0.707
_refine_diff_density_min -0.330
_refine_diff_density_rms 0.079
_refine_ls_extinction_coef 0.018(3)
_refine_ls_extinction_expression Fc^*^=kFc[1+0.001xFc^2^\l^3^/sin(2\q)]^-1/4^
_refine_ls_extinction_method SHELXL
_refine_ls_goodness_of_fit_ref 1.015
_refine_ls_hydrogen_treatment mixed
_refine_ls_matrix_type full
_refine_ls_number_parameters 815
_refine_ls_number_reflns 10515
_refine_ls_number_restraints 2
_refine_ls_restrained_S_all 1.015
_refine_ls_R_factor_all 0.2315
_refine_ls_R_factor_gt 0.1163
_refine_ls_shift/su_max 0.000
_refine_ls_shift/su_mean 0.000
_refine_ls_structure_factor_coef Fsqd
_refine_ls_weighting_details 'calc w=1/[\s^2^(Fo^2^)+(0.1751P)^2^+4.3996P] where P=(Fo^2^+2Fc^2^)/3'
_refine_ls_weighting_scheme calc
_refine_ls_wR_factor_gt 0.2831
_refine_ls_wR_factor_ref 0.4017
_reflns_number_gt 3962
_reflns_number_total 10515
_reflns_threshold_expression >2sigma(I)
_cod_data_source_file cg0499562si20040122_042116.cif
_cod_data_source_block p-1
_cod_original_cell_volume 3018.1(19)
_cod_original_sg_symbol_H-M P-1
_cod_database_code 4505419

loop_
_symmetry_equiv_pos_as_xyz
'x, y, z'
'-x, -y, -z'

loop_
_atom_site_label
_atom_site_type_symbol
_atom_site_fract_x
_atom_site_fract_y
_atom_site_fract_z
_atom_site_U_iso_or_equiv
_atom_site_adp_type
_atom_site_occupancy
_atom_site_symmetry_multiplicity
_atom_site_calc_flag
_atom_site_refinement_flags
O1 O 1.0640(4) 0.2993(4) -0.3846(3) 0.0621(15) Uani 1 1 d .
O2 O 1.3079(4) 0.3048(4) -0.1634(3) 0.0543(13) Uani 1 1 d D
O3 O 1.3328(4) 0.4491(4) 0.0936(2) 0.0531(13) Uani 1 1 d .
O4 O 1.5753(4) 0.7102(4) 0.0262(3) 0.0531(13) Uani 1 1 d .
O5 O 1.5304(4) 0.5437(4) -0.2239(3) 0.0542(13) Uani 1 1 d .
O6 O 1.2933(4) 0.5461(4) -0.4470(3) 0.0574(14) Uani 1 1 d .
O7 O 1.0745(4) 0.7170(4) -0.4837(3) 0.0628(15) Uani 1 1 d .
O8 O 0.8299(4) 0.4564(5) -0.4139(3) 0.0690(16) Uani 1 1 d D
O9 O 0.6906(10) 0.9726(8) -0.1448(7) 0.104(4) Uani 0.619(7) 1 d P
O9' O 0.9858(17) 0.9086(13) 0.2341(12) 0.114(7) Uani 0.381(7) 1 d P
C1 C 1.0534(5) 0.3938(5) -0.2567(3) 0.0485(17) Uani 1 1 d .
C2 C 1.1021(5) 0.3324(5) -0.3053(3) 0.0462(17) Uani 1 1 d .
C3 C 1.1875(5) 0.3024(5) -0.2747(4) 0.0495(17) Uani 1 1 d .
H3A H 1.2209 0.2620 -0.3091 0.059 Uiso 1 1 calc R
C4 C 1.2228(5) 0.3325(5) -0.1936(3) 0.0449(16) Uani 1 1 d .
C5 C 1.1742(5) 0.3920(5) -0.1415(3) 0.0428(16) Uani 1 1 d .
C6 C 1.0918(5) 0.4221(6) -0.1750(3) 0.0494(18) Uani 1 1 d .
H6A H 1.0596 0.4641 -0.1410 0.059 Uiso 1 1 calc R
C7 C 1.2117(5) 0.4199(6) -0.0511(3) 0.0447(17) Uani 1 1 d .
C8 C 1.1274(5) 0.4488(6) 0.0007(4) 0.064(2) Uani 1 1 d .
H8A H 1.1538 0.4665 0.0572 0.095 Uiso 1 1 calc R
H8B H 1.0705 0.3940 -0.0063 0.095 Uiso 1 1 calc R
H8C H 1.1053 0.5040 -0.0162 0.095 Uiso 1 1 calc R
C9 C 1.3058(5) 0.5003(5) -0.0316(3) 0.0411(16) Uani 1 1 d .
C10 C 1.3669(5) 0.5112(5) 0.0422(3) 0.0445(17) Uani 1 1 d .
C11 C 1.4540(5) 0.5812(5) 0.0618(3) 0.0447(17) Uani 1 1 d .
C12 C 1.4864(5) 0.6409(5) 0.0085(3) 0.0439(16) Uani 1 1 d .
C13 C 1.4308(5) 0.6339(5) -0.0659(3) 0.0408(15) Uani 1 1 d .
C14 C 1.3410(5) 0.5619(5) -0.0829(3) 0.0432(17) Uani 1 1 d .
C15 C 1.4688(6) 0.6997(5) -0.1236(4) 0.0426(16) Uani 1 1 d .
C16 C 1.4546(6) 0.8045(5) -0.0916(4) 0.063(2) Uani 1 1 d .
H16A H 1.4854 0.8259 -0.0364 0.094 Uiso 1 1 calc R
H16B H 1.3828 0.8053 -0.0930 0.094 Uiso 1 1 calc R
H16C H 1.4866 0.8481 -0.1251 0.094 Uiso 1 1 calc R
C17 C 1.4234(5) 0.6596(5) -0.2104(3) 0.0402(15) Uani 1 1 d .
C18 C 1.4549(4) 0.5821(5) -0.2565(3) 0.0397(15) Uani 1 1 d .
C19 C 1.4107(5) 0.5439(5) -0.3353(3) 0.0451(16) Uani 1 1 d .
H19A H 1.4322 0.4908 -0.3658 0.054 Uiso 1 1 calc R
C20 C 1.3353(5) 0.5833(5) -0.3689(3) 0.0419(16) Uani 1 1 d .
C21 C 1.3021(5) 0.6621(5) -0.3249(3) 0.0438(16) Uani 1 1 d .
C22 C 1.3479(5) 0.6978(5) -0.2462(3) 0.0448(16) Uani 1 1 d .
H22A H 1.3265 0.7508 -0.2156 0.054 Uiso 1 1 calc R
C23 C 1.2203(5) 0.7054(6) -0.3634(4) 0.0474(17) Uani 1 1 d .
C24 C 1.2128(6) 0.8064(6) -0.3176(4) 0.067(2) Uani 1 1 d .
H24A H 1.1589 0.8294 -0.3443 0.100 Uiso 1 1 calc R
H24B H 1.2766 0.8516 -0.3168 0.100 Uiso 1 1 calc R
H24C H 1.1982 0.8021 -0.2626 0.100 Uiso 1 1 calc R
C25 C 1.1175(5) 0.6391(6) -0.3769(4) 0.0516(19) Uani 1 1 d .
C26 C 1.0458(5) 0.6465(6) -0.4372(4) 0.0541(19) Uani 1 1 d .
C27 C 0.9499(5) 0.5865(6) -0.4493(4) 0.058(2) Uani 1 1 d .
H27A H 0.9024 0.5933 -0.4899 0.069 Uiso 1 1 calc R
C28 C 0.9246(5) 0.5184(6) -0.4029(4) 0.056(2) Uani 1 1 d .
C29 C 0.9929(5) 0.5062(6) -0.3415(3) 0.0513(19) Uani 1 1 d .
C30 C 1.0887(5) 0.5686(6) -0.3299(3) 0.0491(18) Uani 1 1 d .
H30A H 1.1356 0.5625 -0.2886 0.059 Uiso 1 1 calc R
C31 C 0.9630(5) 0.4284(7) -0.2910(4) 0.054(2) Uani 1 1 d .
C32 C 0.8962(6) 0.4635(8) -0.2273(4) 0.080(3) Uani 1 1 d .
H32A H 0.8400 0.4844 -0.2530 0.120 Uiso 1 1 calc R
H32B H 0.9358 0.5179 -0.1883 0.120 Uiso 1 1 calc R
H32C H 0.8702 0.4106 -0.1999 0.120 Uiso 1 1 calc R
C33 C 0.1160(8) 0.0556(8) 0.5642(6) 0.094(3) Uani 1 1 d .
H33A H 0.0924 0.0514 0.6150 0.113 Uiso 1 1 calc R
C34 C 0.1496(10) -0.0236(8) 0.5233(10) 0.114(5) Uani 1 1 d .
H34A H 0.1482 -0.0791 0.5468 0.136 Uiso 1 1 calc R
C35 C 0.1848(9) -0.0225(9) 0.4491(10) 0.115(5) Uani 1 1 d .
C36 C 0.1770(9) 0.0597(8) 0.4166(7) 0.105(4) Uani 1 1 d .
H36A H 0.1943 0.0632 0.3639 0.126 Uiso 1 1 calc R
C37 C 0.1435(8) 0.1364(7) 0.4622(6) 0.087(3) Uani 1 1 d .
H37A H 0.1408 0.1915 0.4390 0.104 Uiso 1 1 calc R
C38 C 0.2305(9) -0.0977(9) 0.4009(11) 0.164(7) Uani 1 1 d .
H38A H 0.2274 -0.0959 0.3455 0.197 Uiso 1 1 calc R
C39 C 0.2679(9) -0.1564(8) 0.4176(10) 0.126(5) Uani 1 1 d .
H39A H 0.2699 -0.1557 0.4734 0.152 Uiso 1 1 calc R
C40 C 0.3154(7) -0.2354(7) 0.3756(7) 0.090(3) Uani 1 1 d .
C41 C 0.3536(9) -0.2950(7) 0.4195(6) 0.093(3) Uani 1 1 d .
H41A H 0.3511 -0.2840 0.4758 0.111 Uiso 1 1 calc R
C42 C 0.3941(8) -0.3683(7) 0.3847(6) 0.088(3) Uani 1 1 d .
H42A H 0.4155 -0.4094 0.4174 0.105 Uiso 1 1 calc R
C43 C 0.3721(7) -0.3287(7) 0.2602(6) 0.085(3) Uani 1 1 d .
H43A H 0.3785 -0.3416 0.2045 0.102 Uiso 1 1 calc R
C44 C 0.3281(8) -0.2514(7) 0.2900(7) 0.095(3) Uani 1 1 d .
H44A H 0.3073 -0.2111 0.2564 0.115 Uiso 1 1 calc R
C45 C 1.5507(9) -0.1231(7) -0.7868(6) 0.103(4) Uani 1 1 d .
H45A H 1.5373 -0.1470 -0.8426 0.123 Uiso 1 1 calc R
C46 C 1.5100(9) -0.0430(7) -0.7528(6) 0.101(4) Uani 1 1 d .
H46A H 1.4707 -0.0140 -0.7855 0.122 Uiso 1 1 calc R
C47 C 1.5284(8) -0.0069(6) -0.6699(6) 0.085(3) Uani 1 1 d .
C48 C 1.5876(9) -0.0545(8) -0.6266(6) 0.099(3) Uani 1 1 d .
H48A H 1.6028 -0.0328 -0.5706 0.119 Uiso 1 1 calc R
C49 C 1.6239(8) -0.1318(8) -0.6639(6) 0.097(3) Uani 1 1 d .
H49A H 1.6626 -0.1625 -0.6322 0.116 Uiso 1 1 calc R
C50 C 1.4900(8) 0.0761(7) -0.6290(6) 0.093(3) Uani 1 1 d .
H50A H 1.5017 0.0893 -0.5724 0.111 Uiso 1 1 calc R
C51 C 1.4419(10) 0.1345(7) -0.6596(6) 0.103(3) Uani 1 1 d .
H51A H 1.4281 0.1227 -0.7160 0.123 Uiso 1 1 calc R
C52 C 1.4065(8) 0.2194(7) -0.6118(6) 0.082(3) Uani 1 1 d .
C53 C 1.3658(8) 0.2827(7) -0.6508(6) 0.084(3) Uani 1 1 d .
H53A H 1.3598 0.2734 -0.7075 0.101 Uiso 1 1 calc R
C54 C 1.3339(7) 0.3604(6) -0.6055(5) 0.078(3) Uani 1 1 d .
H54A H 1.3082 0.4040 -0.6332 0.093 Uiso 1 1 calc R
C55 C 1.3706(8) 0.3155(8) -0.4888(6) 0.099(3) Uani 1 1 d .
H55A H 1.3721 0.3257 -0.4322 0.119 Uiso 1 1 calc R
C56 C 1.4049(5) 0.2335(4) -0.5290(4) 0.103(3) Uani 1 1 d .
H56A H 1.4264 0.1892 -0.4997 0.124 Uiso 1 1 calc R
C57 C 0.7937(5) 0.9787(4) 0.1605(4) 0.216(10) Uani 1 1 d R
H57A H 0.8100 0.9983 0.2166 0.260 Uiso 1 1 calc R
C58 C 0.7179(5) 1.0146(4) 0.1215(4) 0.195(8) Uani 1 1 d R
H58A H 0.6835 1.0582 0.1515 0.233 Uiso 1 1 calc R
C59 C 0.6935(5) 0.9853(4) 0.0377(4) 0.143(5) Uani 1 1 d R
H59A H 0.6428 1.0093 0.0116 0.172 Uiso 1 1 calc R
C60 C 0.7449(5) 0.9201(4) -0.0071(4) 0.203(10) Uani 1 1 d R
C61 C 0.8208(5) 0.8842(4) 0.0319(4) 0.175(8) Uani 1 1 d R
H61A H 0.8552 0.8406 0.0020 0.210 Uiso 1 1 calc R
C62 C 0.8451(5) 0.9135(4) 0.1157(4) 0.142(5) Uani 1 1 d R
C63 C 0.7504(6) 0.9326(8) -0.1118(4) 0.183(14) Uani 0.619(7) 1 d P
C64 C 0.7943(6) 0.8603(8) -0.1530(4) 0.102(7) Uani 0.619(7) 1 d PR
C65 C 0.8639(6) 0.9002(8) -0.2030(4) 0.140(9) Uani 0.619(7) 1 d PR
H65A H 0.8725 0.9666 -0.2061 0.168 Uiso 0.619(7) 1 calc PR
C66 C 0.9205(6) 0.8407(8) -0.2483(4) 0.150(10) Uani 0.619(7) 1 d PR
H66A H 0.9671 0.8674 -0.2818 0.180 Uiso 0.619(7) 1 calc PR
C67 C 0.9077(6) 0.7414(8) -0.2436(4) 0.130(9) Uani 0.619(7) 1 d PR
H67A H 0.9456 0.7016 -0.2740 0.156 Uiso 0.619(7) 1 calc PR
C68 C 0.8381(6) 0.7015(8) -0.1936(4) 0.119(7) Uani 0.619(7) 1 d PR
H68A H 0.8295 0.6350 -0.1904 0.142 Uiso 0.619(7) 1 calc PR
C69 C 0.7815(6) 0.7610(8) -0.1482(4) 0.112(7) Uani 0.619(7) 1 d PR
H69A H 0.7349 0.7343 -0.1148 0.135 Uiso 0.619(7) 1 calc PR
C63' C 0.9557(9) 0.8822(7) 0.1523(7) 0.106(10) Uani 0.381(7) 1 d P
C64' C 1.0317(9) 0.8438(7) 0.1069(7) 0.084(7) Uani 0.381(7) 1 d PR
C65' C 1.0874(9) 0.7832(7) 0.1397(7) 0.110(12) Uani 0.381(7) 1 d PR
H65B H 1.0821 0.7752 0.1935 0.132 Uiso 0.381(7) 1 calc PR
C66' C 1.1511(9) 0.7346(7) 0.0922(7) 0.24(4) Uani 0.381(7) 1 d PR
H66B H 1.1883 0.6940 0.1141 0.293 Uiso 0.381(7) 1 calc PR
C67' C 1.1590(9) 0.7466(7) 0.0118(7) 0.117(13) Uani 0.381(7) 1 d PR
H67B H 1.2016 0.7140 -0.0200 0.141 Uiso 0.381(7) 1 calc PR
C68' C 1.1033(9) 0.8072(7) -0.0211(7) 0.075(6) Uani 0.381(7) 1 d PR
H68B H 1.1086 0.8152 -0.0748 0.090 Uiso 0.381(7) 1 calc PR
C69' C 1.0396(9) 0.8558(7) 0.0265(7) 0.165(19) Uani 0.381(7) 1 d PR
H69B H 1.0023 0.8964 0.0045 0.198 Uiso 0.381(7) 1 calc PR
N1 N 0.1151(6) 0.1376(5) 0.5361(4) 0.072(2) Uani 1 1 d .
N2 N 0.4063(6) -0.3868(5) 0.3054(4) 0.075(2) Uani 1 1 d .
N3 N 1.6075(6) -0.1667(5) -0.7432(4) 0.084(2) Uani 1 1 d .
N4 N 1.3371(6) 0.3773(5) -0.5262(4) 0.074(2) Uani 1 1 d .
H4 H 1.612(6) 0.690(6) 0.062(5) 0.08(3) Uiso 1 1 d .
H23A H 1.243(4) 0.717(4) -0.413(4) 0.035(16) Uiso 1 1 d .
H7 H 0.998(7) 0.684(7) -0.533(6) 0.11(3) Uiso 1 1 d .
H15A H 1.533(5) 0.708(5) -0.125(4) 0.043(19) Uiso 1 1 d .
H5 H 1.549(6) 0.501(6) -0.270(5) 0.07(2) Uiso 1 1 d .
H31A H 0.926(6) 0.370(5) -0.327(5) 0.07(2) Uiso 1 1 d .
H2 H 1.342(8) 0.284(9) -0.211(4) 0.16(5) Uiso 1 1 d D
H7A H 1.236(5) 0.362(5) -0.026(4) 0.07(2) Uiso 1 1 d .
H14A H 1.299(4) 0.549(4) -0.130(3) 0.030(14) Uiso 1 1 d .
H11A H 1.492(4) 0.589(4) 0.106(3) 0.030(14) Uiso 1 1 d .
H1 H 1.082(5) 0.243(5) -0.401(4) 0.05(2) Uiso 1 1 d .
H3 H 1.388(5) 0.456(5) 0.126(4) 0.049(19) Uiso 1 1 d .
H8 H 0.818(13) 0.464(12) -0.470(3) 0.23(7) Uiso 1 1 d D
H6 H 1.295(7) 0.486(7) -0.465(6) 0.10(4) Uiso 1 1 d .

loop_
_atom_site_aniso_label
_atom_site_aniso_U_11
_atom_site_aniso_U_22
_atom_site_aniso_U_33
_atom_site_aniso_U_23
_atom_site_aniso_U_13
_atom_site_aniso_U_12
O1 0.069(3) 0.087(4) 0.031(2) -0.008(2) -0.022(2) 0.044(3)
O2 0.056(3) 0.071(3) 0.038(2) 0.000(2) -0.017(2) 0.032(3)
O3 0.042(3) 0.090(4) 0.030(2) 0.018(2) -0.009(2) 0.017(3)
O4 0.051(3) 0.070(3) 0.035(2) 0.007(2) -0.021(2) 0.015(3)
O5 0.058(3) 0.073(3) 0.035(2) -0.001(2) -0.017(2) 0.040(3)
O6 0.061(3) 0.081(4) 0.030(2) -0.005(2) -0.021(2) 0.037(3)
O7 0.054(3) 0.098(4) 0.040(2) 0.012(3) -0.015(2) 0.030(3)
O8 0.041(3) 0.121(5) 0.046(3) 0.017(3) -0.014(2) 0.022(3)
O9 0.151(11) 0.089(8) 0.099(8) 0.016(6) 0.026(7) 0.083(8)
O9' 0.157(19) 0.091(13) 0.098(13) 0.039(11) 0.020(13) 0.014(12)
C1 0.039(4) 0.078(5) 0.030(3) 0.009(3) -0.009(3) 0.020(3)
C2 0.045(4) 0.070(5) 0.025(3) 0.007(3) -0.010(3) 0.023(3)
C3 0.051(4) 0.068(5) 0.031(3) 0.003(3) -0.010(3) 0.024(3)
C4 0.040(4) 0.065(4) 0.032(3) 0.007(3) -0.011(3) 0.022(3)
C5 0.038(4) 0.066(4) 0.023(3) 0.006(3) -0.010(2) 0.014(3)
C6 0.038(4) 0.085(5) 0.025(3) 0.002(3) -0.006(2) 0.021(3)
C7 0.037(4) 0.074(5) 0.023(3) 0.006(3) -0.005(2) 0.017(3)
C8 0.043(4) 0.114(7) 0.032(3) 0.006(4) 0.001(3) 0.021(4)
C9 0.037(4) 0.063(4) 0.022(3) -0.004(3) -0.009(2) 0.020(3)
C10 0.045(4) 0.070(5) 0.022(3) 0.003(3) -0.008(3) 0.028(3)
C11 0.042(4) 0.073(5) 0.018(3) 0.000(3) -0.013(3) 0.022(3)
C12 0.042(4) 0.064(4) 0.024(3) -0.003(3) -0.013(3) 0.023(3)
C13 0.040(4) 0.060(4) 0.024(3) 0.001(3) -0.003(2) 0.025(3)
C14 0.039(4) 0.065(4) 0.022(3) -0.003(3) -0.015(3) 0.018(3)
C15 0.039(4) 0.056(4) 0.034(3) 0.004(3) -0.010(3) 0.021(3)
C16 0.083(6) 0.064(5) 0.038(4) 0.000(3) -0.021(3) 0.023(4)
C17 0.038(3) 0.059(4) 0.027(3) 0.008(3) -0.004(2) 0.018(3)
C18 0.029(3) 0.067(4) 0.029(3) 0.013(3) -0.004(2) 0.023(3)
C19 0.044(4) 0.060(4) 0.033(3) 0.001(3) -0.006(3) 0.026(3)
C20 0.039(4) 0.059(4) 0.028(3) 0.001(3) -0.006(2) 0.018(3)
C21 0.036(3) 0.065(4) 0.031(3) 0.000(3) -0.006(3) 0.022(3)
C22 0.043(4) 0.062(4) 0.030(3) 0.002(3) -0.007(3) 0.023(3)
C23 0.038(4) 0.077(5) 0.031(3) 0.005(3) -0.005(3) 0.027(3)
C24 0.064(5) 0.083(6) 0.058(4) 0.004(4) -0.017(4) 0.042(4)
C25 0.038(4) 0.089(5) 0.031(3) 0.002(3) -0.011(3) 0.034(4)
C26 0.052(5) 0.089(5) 0.027(3) 0.008(3) -0.007(3) 0.034(4)
C27 0.039(4) 0.112(6) 0.025(3) 0.004(4) -0.012(3) 0.035(4)
C28 0.030(4) 0.115(6) 0.027(3) 0.008(4) -0.008(3) 0.031(4)
C29 0.041(4) 0.091(5) 0.029(3) 0.003(3) -0.004(3) 0.037(4)
C30 0.034(4) 0.087(5) 0.028(3) 0.004(3) -0.008(3) 0.027(4)
C31 0.031(4) 0.094(6) 0.033(3) 0.001(4) -0.008(3) 0.016(4)
C32 0.049(5) 0.154(9) 0.043(4) 0.013(5) 0.002(3) 0.043(5)
C33 0.100(8) 0.095(8) 0.090(7) 0.021(6) -0.024(6) 0.033(6)
C34 0.120(10) 0.055(6) 0.164(12) 0.009(8) -0.052(9) 0.043(6)
C35 0.101(9) 0.070(7) 0.158(11) -0.034(8) -0.055(8) 0.047(6)
C36 0.124(9) 0.082(7) 0.111(8) -0.013(6) 0.008(7) 0.051(7)
C37 0.110(8) 0.064(6) 0.093(7) 0.004(5) -0.008(6) 0.049(5)
C38 0.105(9) 0.081(8) 0.280(19) -0.046(10) -0.087(11) 0.056(7)
C39 0.093(8) 0.076(7) 0.197(13) -0.022(8) -0.011(8) 0.038(6)
C40 0.077(6) 0.058(6) 0.121(9) -0.032(6) 0.011(6) 0.020(5)
C41 0.132(9) 0.059(6) 0.085(7) -0.005(5) 0.041(6) 0.025(6)
C42 0.122(8) 0.064(6) 0.076(6) 0.015(5) 0.017(6) 0.012(6)
C43 0.094(7) 0.092(7) 0.075(6) 0.007(5) 0.003(5) 0.044(6)
C44 0.102(8) 0.084(7) 0.102(8) -0.002(6) -0.006(6) 0.047(6)
C45 0.166(11) 0.085(7) 0.066(6) 0.001(5) -0.012(6) 0.067(7)
C46 0.159(11) 0.087(7) 0.076(6) 0.016(5) 0.003(6) 0.070(7)
C47 0.120(8) 0.053(5) 0.081(6) 0.003(5) -0.002(5) 0.030(5)
C48 0.121(9) 0.098(8) 0.082(6) -0.008(6) -0.005(6) 0.055(7)
C49 0.127(9) 0.098(7) 0.071(6) 0.001(5) -0.008(6) 0.056(7)
C50 0.119(9) 0.071(6) 0.092(7) 0.004(5) 0.002(6) 0.041(6)
C51 0.157(11) 0.070(6) 0.079(6) 0.007(5) 0.002(6) 0.031(7)
C52 0.101(7) 0.068(6) 0.074(6) -0.009(5) 0.000(5) 0.031(5)
C53 0.111(8) 0.067(6) 0.075(6) 0.013(5) 0.007(5) 0.023(5)
C54 0.104(7) 0.056(5) 0.070(6) -0.004(4) -0.004(5) 0.026(5)
C55 0.132(9) 0.094(7) 0.068(6) -0.011(5) -0.031(6) 0.051(7)
C56 0.141(10) 0.084(7) 0.092(7) 0.009(6) -0.006(6) 0.057(7)
C57 0.36(3) 0.219(19) 0.105(11) -0.014(11) 0.008(14) 0.19(2)
C58 0.31(3) 0.171(16) 0.137(13) 0.036(12) 0.041(15) 0.133(17)
C59 0.088(9) 0.126(11) 0.195(14) -0.025(10) -0.002(9) 0.024(8)
C60 0.116(11) 0.203(16) 0.244(19) -0.122(15) -0.059(12) 0.090(11)
C61 0.127(11) 0.186(14) 0.176(14) -0.091(12) -0.063(10) 0.078(11)
C62 0.189(15) 0.130(11) 0.124(11) 0.042(9) 0.034(10) 0.050(11)
C63 0.072(12) 0.22(2) 0.19(2) -0.17(2) -0.056(12) 0.068(14)
C64 0.058(9) 0.19(2) 0.066(9) -0.010(11) -0.013(7) 0.073(12)
C65 0.18(2) 0.20(2) 0.077(11) 0.045(13) -0.013(12) 0.141(19)
C66 0.22(3) 0.21(2) 0.075(12) 0.045(14) 0.032(13) 0.15(2)
C67 0.123(16) 0.25(3) 0.060(9) 0.031(13) 0.026(9) 0.131(18)
C68 0.083(12) 0.169(19) 0.091(12) -0.038(12) -0.028(9) 0.063(13)
C69 0.079(12) 0.110(14) 0.128(15) -0.030(12) -0.022(10) 0.028(11)
C63' 0.17(3) 0.055(15) 0.09(2) 0.052(15) 0.007(19) 0.001(17)
C64' 0.10(2) 0.057(14) 0.087(17) 0.008(13) 0.008(14) 0.010(13)
C65' 0.16(3) 0.043(14) 0.11(2) 0.045(14) -0.069(19) -0.025(15)
C66' 0.32(6) 0.019(13) 0.34(6) -0.01(2) -0.27(5) 0.05(2)
C67' 0.18(3) 0.030(12) 0.18(3) 0.064(17) 0.12(3) 0.043(15)
C68' 0.084(17) 0.058(14) 0.077(15) 0.017(12) 0.004(12) 0.002(12)
C69' 0.34(6) 0.16(3) 0.051(14) 0.055(17) 0.00(2) 0.16(4)
N1 0.087(5) 0.065(4) 0.065(4) -0.002(4) -0.022(4) 0.037(4)
N2 0.080(5) 0.070(5) 0.069(5) -0.002(4) -0.005(4) 0.022(4)
N3 0.111(6) 0.074(5) 0.073(5) 0.005(4) -0.002(4) 0.046(4)
N4 0.092(5) 0.072(5) 0.055(4) -0.005(3) -0.014(3) 0.031(4)

loop_
_atom_type_symbol
_atom_type_description
_atom_type_scat_dispersion_real
_atom_type_scat_dispersion_imag
_atom_type_scat_source
C C 0.0033 0.0016 'International Tables Vol C Tables 4.2.6.8 and 6.1.1.4'
H H 0.0000 0.0000 'International Tables Vol C Tables 4.2.6.8 and 6.1.1.4'
N N 0.0061 0.0033 'International Tables Vol C Tables 4.2.6.8 and 6.1.1.4'
O O 0.0106 0.0060 'International Tables Vol C Tables 4.2.6.8 and 6.1.1.4'

loop_
_geom_angle_atom_site_label_1
_geom_angle_atom_site_label_2
_geom_angle_atom_site_label_3
_geom_angle
C2 C1 C6 116.7(6)
C2 C1 C31 120.8(5)
C6 C1 C31 122.5(6)
O1 C2 C1 118.5(5)
O1 C2 C3 120.3(6)
C1 C2 C3 121.2(5)
C4 C3 C2 120.0(6)
O2 C4 C3 120.3(6)
O2 C4 C5 118.7(5)
C3 C4 C5 120.9(6)
C6 C5 C4 117.0(5)
C6 C5 C7 123.2(6)
C4 C5 C7 119.8(5)
C5 C6 C1 124.1(6)
C9 C7 C5 113.9(5)
C9 C7 C8 109.4(6)
C5 C7 C8 111.6(5)
C14 C9 C10 116.1(6)
C14 C9 C7 124.5(5)
C10 C9 C7 119.3(6)
C11 C10 O3 121.8(5)
C11 C10 C9 121.6(6)
O3 C10 C9 116.5(6)
C10 C11 C12 120.2(5)
C11 C12 O4 121.2(5)
C11 C12 C13 121.5(6)
O4 C12 C13 117.3(6)
C12 C13 C14 116.2(6)
C12 C13 C15 120.4(6)
C14 C13 C15 123.4(5)
C9 C14 C13 124.3(5)
C13 C15 C17 112.9(6)
C13 C15 C16 109.8(6)
C17 C15 C16 113.5(5)
C18 C17 C22 117.3(5)
C18 C17 C15 120.8(5)
C22 C17 C15 121.9(6)
O5 C18 C17 119.1(5)
O5 C18 C19 120.5(6)
C17 C18 C19 120.4(5)
C20 C19 C18 120.7(6)
O6 C20 C19 120.3(6)
O6 C20 C21 119.0(5)
C19 C20 C21 120.7(5)
C20 C21 C22 116.7(5)
C20 C21 C23 119.9(5)
C22 C21 C23 123.4(6)
C17 C22 C21 124.1(6)
C25 C23 C21 113.5(6)
C25 C23 C24 110.0(6)
C21 C23 C24 113.3(5)
C26 C25 C30 116.9(7)
C26 C25 C23 120.8(7)
C30 C25 C23 122.3(5)
O7 C26 C27 121.9(6)
O7 C26 C25 116.8(7)
C27 C26 C25 121.3(7)
C28 C27 C26 120.3(6)
C27 C28 O8 121.9(5)
C27 C28 C29 121.7(7)
O8 C28 C29 116.4(7)
C28 C29 C30 116.7(7)
C28 C29 C31 120.6(7)
C30 C29 C31 122.7(5)
C25 C30 C29 123.1(6)
C29 C31 C1 112.9(6)
C29 C31 C32 109.9(7)
C1 C31 C32 113.5(5)
N1 C33 C34 124.0(11)
C35 C34 C33 121.1(11)
C34 C35 C36 115.3(11)
C34 C35 C38 127.4(14)
C36 C35 C38 117.3(15)
C37 C36 C35 119.7(12)
N1 C37 C36 124.8(10)
C39 C38 C35 132.6(19)
C38 C39 C40 137.5(18)
C41 C40 C44 116.6(8)
C41 C40 C39 119.4(11)
C44 C40 C39 123.9(12)
C42 C41 C40 121.8(10)
C41 C42 N2 123.6(10)
N2 C43 C44 124.4(9)
C43 C44 C40 116.7(10)
N3 C45 C46 122.8(9)
C47 C46 C45 119.4(9)
C48 C47 C46 116.0(9)
C48 C47 C50 120.5(9)
C46 C47 C50 123.5(9)
C49 C48 C47 121.1(9)
N3 C49 C48 123.6(9)
C51 C50 C47 129.3(10)
C50 C51 C52 125.1(10)
C53 C52 C56 116.8(8)
C53 C52 C51 120.2(9)
C56 C52 C51 122.8(9)
C52 C53 C54 119.1(9)
N4 C54 C53 124.3(9)
N4 C55 C56 123.2(8)
C52 C56 C55 119.1(7)
C62 C57 C58 120.0
C59 C58 C57 120.0
C58 C59 C60 120.0
C59 C60 C61 120.0
C59 C60 C63 113.9(3)
C61 C60 C63 120.2(3)
C62 C61 C60 120.0
C61 C62 C57 120.0
C61 C62 C63' 114.6(5)
C57 C62 C63' 124.3(4)
O9 C63 C64 123.4(6)
O9 C63 C60 121.2(8)
C64 C63 C60 110.0(3)
C63 C64 C65 110.1
C63 C64 C69 129.8
C65 C64 C69 120.0
C64 C65 C66 120.0
C65 C66 C67 120.0
C66 C67 C68 120.0
C69 C68 C67 120.0
C64 C69 C68 120.0
O9' C63' C64' 112.5(11)
O9' C63' C62 118.5(13)
C64' C63' C62 128.3(5)
C69' C64' C65' 120.0
C69' C64' C63' 120.1
C65' C64' C63' 119.3
C66' C65' C64' 120.0
C65' C66' C67' 120.0
C68' C67' C66' 120.0
C69' C68' C67' 120.0
C68' C69' C64' 120.0
C37 N1 C33 114.8(8)
C43 N2 C42 116.7(8)
C49 N3 C45 117.1(8)
C55 N4 C54 117.3(8)

loop_
_geom_bond_atom_site_label_1
_geom_bond_atom_site_label_2
_geom_bond_distance
O1 C2 1.360(7)
O2 C4 1.365(7)
O3 C10 1.365(8)
O4 C12 1.367(8)
O5 C18 1.358(7)
O6 C20 1.362(7)
O7 C26 1.374(9)
O8 C28 1.376(9)
O9 C63 1.217(12)
O9' C63' 1.37(2)
C1 C2 1.363(9)
C1 C6 1.391(8)
C1 C31 1.503(9)
C2 C3 1.387(8)
C3 C4 1.374(8)
C4 C5 1.378(9)
C5 C6 1.374(8)
C5 C7 1.523(7)
C7 C9 1.500(9)
C7 C8 1.532(9)
C9 C14 1.362(9)
C9 C10 1.406(7)
C10 C11 1.356(9)
C11 C12 1.360(9)
C12 C13 1.389(7)
C13 C14 1.394(9)
C13 C15 1.494(9)
C15 C17 1.508(7)
C15 C16 1.528(9)
C17 C18 1.370(8)
C17 C22 1.380(8)
C18 C19 1.384(8)
C19 C20 1.374(8)
C20 C21 1.380(8)
C21 C22 1.384(8)
C21 C23 1.509(8)
C23 C25 1.487(10)
C23 C24 1.515(10)
C25 C26 1.379(8)
C25 C30 1.381(10)
C26 C27 1.376(10)
C27 C28 1.341(10)
C28 C29 1.387(8)
C29 C30 1.389(10)
C29 C31 1.503(11)
C31 C32 1.506(10)
C33 N1 1.320(11)
C33 C34 1.366(14)
C34 C35 1.354(18)
C35 C36 1.376(16)
C35 C38 1.465(16)
C36 C37 1.370(12)
C37 N1 1.311(11)
C38 C39 1.107(14)
C39 C40 1.475(13)
C40 C41 1.352(14)
C40 C44 1.435(14)
C41 C42 1.315(12)
C42 N2 1.332(11)
C43 N2 1.325(11)
C43 C44 1.364(12)
C45 N3 1.321(11)
C45 C46 1.390(12)
C46 C47 1.380(12)
C47 C48 1.376(12)
C47 C50 1.444(12)
C48 C49 1.342(12)
C49 N3 1.321(10)
C50 C51 1.284(13)
C51 C52 1.487(13)
C52 C53 1.361(12)
C52 C56 1.365(11)
C53 C54 1.369(11)
C54 N4 1.302(10)
C55 N4 1.282(10)
C55 C56 1.399(11)
C57 C62 1.3900
C57 C58 1.3901
C58 C59 1.3900
C59 C60 1.3900
C60 C61 1.3901
C60 C63 1.792(11)
C61 C62 1.3899
C62 C63' 1.726(13)
C63 C64 1.3711
C64 C65 1.3899
C64 C69 1.3901
C65 C66 1.3899
C66 C67 1.3901
C67 C68 1.3902
C68 C69 1.3901
C63' C64' 1.4325
C64' C69' 1.3900
C64' C65' 1.3901
C65' C66' 1.3899
C66' C67' 1.3900
C67' C68' 1.3900
C68' C69' 1.3900

loop_
_geom_hbond_atom_site_label_D
_geom_hbond_atom_site_label_H
_geom_hbond_atom_site_label_A
_geom_hbond_distance_DH
_geom_hbond_distance_HA
_geom_hbond_distance_DA
_geom_hbond_angle_DHA
_geom_hbond_site_symmetry_A
O1 H1 N1 0.88(7) 1.80(7) 2.652(8) 164(7) 1_654
O2 H2 N3 0.96(2) 1.95(8) 2.732(8) 137(10) 2_854
O3 H3 O5 0.87(7) 1.91(7) 2.733(6) 157(6) 2_865
O4 H4 O2 0.87(8) 1.93(8) 2.758(6) 158(7) 2_865
O5 H5 N2 0.97(8) 1.83(8) 2.689(8) 146(6) 2_755
O6 H6 N4 0.85(9) 1.88(10) 2.693(8) 158(9) .
O7 H7 O1 1.23(9) 1.64(9) 2.739(6) 144(7) 2_764
O8 H8 O6 0.97(2) 1.94(11) 2.758(6) 141(14) 2_764
